data_4081783
loop_
_publ_author_name
'Muthaiah, Senthilkumar'
'Do, Dinh Cao Huan'
'Ganguly, Rakesh'
'Vidovi\'c, Dragoslav'

_publ_section_title
;
 Counterion Dependence on the Synthetic Viability of NHC-stabilized
 Dichloroborenium Cations
;
_journal_issue 22
_journal_name_full Organometallics
_journal_page_first 6718
_journal_paper_doi 10.1021/om400541q
_journal_volume 32
_journal_year 2013
_chemical_formula_moiety 'C11 H20 B Cl2 N2, Al Cl4'
_chemical_formula_sum 'C11 H20 Al B Cl6 N2'
_chemical_formula_weight 430.78
_chemical_name_systematic
; 
 ? 
;
_space_group_IT_number 59
_symmetry_cell_setting orthorhombic
_symmetry_space_group_name_Hall '-P 2ab 2a'
_symmetry_space_group_name_H-M 'P m m n :2'
_atom_sites_solution_hydrogens geom
_atom_sites_solution_primary direct
_atom_sites_solution_secondary difmap
_audit_creation_method SHELXL-97
_cell_angle_alpha 90.00
_cell_angle_beta 90.00
_cell_angle_gamma 90.00
_cell_formula_units_Z 2
_cell_length_a 9.986(2)
_cell_length_b 10.679(3)
_cell_length_c 9.440(3)
_cell_measurement_reflns_used 1829
_cell_measurement_temperature 103(2)
_cell_measurement_theta_max 26.91
_cell_measurement_theta_min 2.79
_cell_volume 1006.7(5)
_computing_cell_refinement 'Bruker SAINT'
_computing_data_collection 'Bruker APEX2'
_computing_data_reduction 'Bruker SAINT'
_computing_molecular_graphics 'Bruker SHELXTL'
_computing_publication_material 'Bruker SHELXTL'
_computing_structure_refinement 'SHELXL-97 (Sheldrick, 2008)'
_computing_structure_solution 'SHELXS-97 (Sheldrick, 2008)'
_diffrn_ambient_temperature 103(2)
_diffrn_measured_fraction_theta_full 0.996
_diffrn_measured_fraction_theta_max 0.996
_diffrn_measurement_device_type 'Bruker APEX-II CCD'
_diffrn_measurement_method '\f and \w scans'
_diffrn_radiation_monochromator graphite
_diffrn_radiation_source 'fine-focus sealed tube'
_diffrn_radiation_type MoK\a
_diffrn_radiation_wavelength 0.71073
_diffrn_reflns_av_R_equivalents 0.0622
_diffrn_reflns_av_sigmaI/netI 0.0499
_diffrn_reflns_limit_h_max 14
_diffrn_reflns_limit_h_min -9
_diffrn_reflns_limit_k_max 15
_diffrn_reflns_limit_k_min -15
_diffrn_reflns_limit_l_max 13
_diffrn_reflns_limit_l_min -13
_diffrn_reflns_number 8894
_diffrn_reflns_theta_full 31.11
_diffrn_reflns_theta_max 31.11
_diffrn_reflns_theta_min 2.79
_exptl_absorpt_coefficient_mu 0.890
_exptl_absorpt_correction_T_max 0.8562
_exptl_absorpt_correction_T_min 0.7399
_exptl_absorpt_correction_type multi-scan
_exptl_absorpt_process_details sadabs
_exptl_crystal_colour colourless
_exptl_crystal_density_diffrn 1.421
_exptl_crystal_density_method 'not measured'
_exptl_crystal_description block
_exptl_crystal_F_000 440
_exptl_crystal_size_max 0.36
_exptl_crystal_size_mid 0.24
_exptl_crystal_size_min 0.18
_refine_diff_density_max 0.779
_refine_diff_density_min -0.328
_refine_diff_density_rms 0.112
_refine_ls_extinction_method none
_refine_ls_goodness_of_fit_ref 1.208
_refine_ls_hydrogen_treatment constr
_refine_ls_matrix_type full
_refine_ls_number_parameters 65
_refine_ls_number_reflns 1778
_refine_ls_number_restraints 0
_refine_ls_restrained_S_all 1.208
_refine_ls_R_factor_all 0.0712
_refine_ls_R_factor_gt 0.0542
_refine_ls_shift/su_max 0.000
_refine_ls_shift/su_mean 0.000
_refine_ls_structure_factor_coef Fsqd
_refine_ls_weighting_details 'calc w=1/[\s^2^(Fo^2^)+(0.0447P)^2^+0.8794P] where P=(Fo^2^+2Fc^2^)/3'
_refine_ls_weighting_scheme calc
_refine_ls_wR_factor_gt 0.1298
_refine_ls_wR_factor_ref 0.1366
_reflns_number_gt 1386
_reflns_number_total 1778
_reflns_threshold_expression >2sigma(I)
_cod_data_source_file om400541q_si_002.cif
_cod_data_source_block dv3BCl2AlCl4
_cod_depositor_comments
;
The following automatic conversions were performed:

'_symmetry_cell_setting' value 'Orthorhombic' changed to
'orthorhombic' according to
/home/saulius/struct/CIF-dictionaries/cif_core.dic dictionary named
'cif_core.dic' version 2.4.2 from 2011-04-26.

Automatic conversion script
Id: cif_fix_values 1891 2012-01-12 08:04:46Z andrius 
;
_cod_original_sg_symbol_H-M Pmmn
_cod_database_code 4081783

loop_
_symmetry_equiv_pos_as_xyz
'x, y, z'
'x+1/2, -y, -z'
'-x, y+1/2, -z'
'-x+1/2, -y+1/2, z'
'-x, -y, -z'
'-x-1/2, y, z'
'x, -y-1/2, z'
'x-1/2, y-1/2, -z'

loop_
_atom_site_label
_atom_site_type_symbol
_atom_site_fract_x
_atom_site_fract_y
_atom_site_fract_z
_atom_site_U_iso_or_equiv
_atom_site_adp_type
_atom_site_occupancy
_atom_site_symmetry_multiplicity
_atom_site_calc_flag
_atom_site_refinement_flags
Al1 Al 0.2500 0.2500 0.76257(14) 0.0193(3) Uani 1 4 d S
B1 B 0.2500 0.7500 0.0586(6) 0.0227(10) Uani 1 4 d S
C1 C 0.2500 0.7500 0.2250(4) 0.0161(8) Uani 1 4 d S
C2 C 0.2500 0.6860(3) 0.4490(3) 0.0187(6) Uani 1 2 d S
C3 C 0.2500 0.5990(3) 0.5717(4) 0.0265(7) Uani 1 2 d S
H3A H 0.3255 0.5477 0.5693 0.040 Uiso 0.50 1 d PR
H3B H 0.1740 0.5482 0.5700 0.040 Uiso 0.50 1 d PR
H3C H 0.2500 0.6438 0.6568 0.040 Uiso 1 2 d SR
C4 C 0.1227(3) 0.4495(2) 0.2809(3) 0.0359(6) Uani 1 1 d .
H4A H 0.1229 0.4270 0.3816 0.054 Uiso 1 1 calc R
H4B H 0.1179 0.3733 0.2234 0.054 Uiso 1 1 calc R
H4C H 0.0449 0.5026 0.2606 0.054 Uiso 1 1 calc R
C5 C 0.2500 0.5203(3) 0.2457(4) 0.0222(6) Uani 1 2 d S
H5 H 0.2500 0.5318 0.1406 0.027 Uiso 1 2 calc SR
Cl1 Cl 0.10043(10) 0.7500 -0.03152(10) 0.0418(3) Uani 1 2 d S
Cl2 Cl 0.07747(9) 0.2500 0.62974(10) 0.0301(2) Uani 1 2 d S
Cl3 Cl 0.2500 0.41337(9) 0.89135(10) 0.0405(3) Uani 1 2 d S
N1 N 0.2500 0.6482(2) 0.3079(3) 0.0169(5) Uani 1 2 d S

loop_
_atom_site_aniso_label
_atom_site_aniso_U_11
_atom_site_aniso_U_22
_atom_site_aniso_U_33
_atom_site_aniso_U_23
_atom_site_aniso_U_13
_atom_site_aniso_U_12
Al1 0.0251(7) 0.0170(6) 0.0157(6) 0.000 0.000 0.000
B1 0.031(3) 0.015(2) 0.022(2) 0.000 0.000 0.000
C1 0.0184(19) 0.0138(16) 0.0161(18) 0.000 0.000 0.000
C2 0.0165(13) 0.0229(15) 0.0167(13) -0.0012(11) 0.000 0.000
C3 0.0309(18) 0.0293(16) 0.0194(14) 0.0061(13) 0.000 0.000
C4 0.0413(15) 0.0225(11) 0.0439(15) -0.0047(11) 0.0027(12) -0.0107(11)
C5 0.0304(17) 0.0142(12) 0.0220(14) -0.0023(11) 0.000 0.000
Cl1 0.0374(5) 0.0637(7) 0.0244(4) 0.000 -0.0117(4) 0.000
Cl2 0.0223(4) 0.0354(4) 0.0325(5) 0.000 -0.0050(3) 0.000
Cl3 0.0671(7) 0.0275(4) 0.0270(4) -0.0110(3) 0.000 0.000
N1 0.0196(12) 0.0145(10) 0.0167(11) 0.0007(9) 0.000 0.000

loop_
_atom_type_symbol
_atom_type_description
_atom_type_scat_dispersion_real
_atom_type_scat_dispersion_imag
_atom_type_scat_source
C C 0.0033 0.0016 'International Tables Vol C Tables 4.2.6.8 and 6.1.1.4'
H H 0.0000 0.0000 'International Tables Vol C Tables 4.2.6.8 and 6.1.1.4'
N N 0.0061 0.0033 'International Tables Vol C Tables 4.2.6.8 and 6.1.1.4'
B B 0.0013 0.0007 'International Tables Vol C Tables 4.2.6.8 and 6.1.1.4'
Al Al 0.0645 0.0514 'International Tables Vol C Tables 4.2.6.8 and 6.1.1.4'
Cl Cl 0.1484 0.1585 'International Tables Vol C Tables 4.2.6.8 and 6.1.1.4'

loop_
_geom_angle_atom_site_label_1
_geom_angle_atom_site_label_2
_geom_angle_atom_site_label_3
_geom_angle
_geom_angle_site_symmetry_1
_geom_angle_site_symmetry_3
Cl3 Al1 Cl3 110.26(8) . 7_565
Cl3 Al1 Cl2 109.66(2) . 6_655
Cl3 Al1 Cl2 109.66(2) 7_565 6_655
Cl3 Al1 Cl2 109.66(2) . .
Cl3 Al1 Cl2 109.66(2) 7_565 .
Cl2 Al1 Cl2 107.90(8) 6_655 .
C1 B1 Cl1 119.66(16) . .
C1 B1 Cl1 119.66(16) . 6_655
Cl1 B1 Cl1 120.7(3) . 6_655
N1 C1 N1 108.5(4) 7_575 .
N1 C1 B1 125.76(18) 7_575 .
N1 C1 B1 125.77(18) . .
C2 C2 N1 106.85(16) 7_575 .
C2 C2 C3 128.72(18) 7_575 .
N1 C2 C3 124.4(3) . .
C2 C3 H3A 110.4 . .
C2 C3 H3B 110.5 . .
H3A C3 H3B 108.4 . .
C2 C3 H3C 110.5 . .
H3A C3 H3C 108.7 . .
H3B C3 H3C 108.2 . .
C5 C4 H4A 109.5 . .
C5 C4 H4B 109.5 . .
H4A C4 H4B 109.5 . .
C5 C4 H4C 109.5 . .
H4A C4 H4C 109.5 . .
H4B C4 H4C 109.5 . .
N1 C5 C4 111.81(17) . 6_655
N1 C5 C4 111.81(17) . .
C4 C5 C4 114.0(3) 6_655 .
N1 C5 H5 106.2 . .
C4 C5 H5 106.2 6_655 .
C4 C5 H5 106.2 . .
C1 N1 C2 108.9(3) . .
C1 N1 C5 121.0(3) . .
C2 N1 C5 130.1(2) . .

loop_
_geom_bond_atom_site_label_1
_geom_bond_atom_site_label_2
_geom_bond_distance
_geom_bond_site_symmetry_2
Al1 Cl3 2.1264(12) .
Al1 Cl3 2.1264(12) 7_565
Al1 Cl2 2.1308(12) 6_655
Al1 Cl2 2.1308(12) .
B1 C1 1.571(7) .
B1 Cl1 1.719(3) .
B1 Cl1 1.719(3) 6_655
C1 N1 1.339(3) 7_575
C1 N1 1.339(3) .
C2 C2 1.367(6) 7_575
C2 N1 1.391(4) .
C2 C3 1.485(4) .
C3 H3A 0.9321 .
C3 H3B 0.9333 .
C3 H3C 0.9345 .
C4 C5 1.516(3) .
C4 H4A 0.9800 .
C4 H4B 0.9800 .
C4 H4C 0.9800 .
C5 N1 1.487(4) .
C5 C4 1.516(3) 6_655
C5 H5 1.0000 .
